data_2231431
loop_
_publ_author_name
'Asiri, Abdullah M.'
'Faidallah, Hassan M.'
'Al-Youbi, Abdulrahman O.'
'Makki, Mohamad S. I. T.'
'Ng, Seik Weng'

_publ_section_title
;
 4-(3-Methyl-4,5-dihydro-1<i>H</i>-benzo[<i>g</i>]indazol-1-yl)benzenesulfonamide
;
_journal_coeditor_code BT5614
_journal_issue 9
_journal_name_full 'Acta Crystallographica Section E'
_journal_page_first o2441
_journal_paper_doi 10.1107/S1600536811033186
_journal_volume 67
_journal_year 2011
_chemical_formula_iupac 'C18 H17 N3 O2 S'
_chemical_formula_moiety 'C18 H17 N3 O2 S'
_chemical_formula_sum 'C18 H17 N3 O2 S'
_chemical_formula_weight 339.41
_chemical_name_systematic
;
4-(3-Methyl-4,5-dihydro-1<i>H</i>-benzo[<i>g</i>]indazol-1-yl)benzenesulfonamide
;
_space_group_IT_number 14
_symmetry_cell_setting monoclinic
_symmetry_space_group_name_Hall '-P 2yn'
_symmetry_space_group_name_H-M 'P 1 21/n 1'
_atom_sites_solution_hydrogens geom
_atom_sites_solution_primary direct
_atom_sites_solution_secondary difmap
_audit_creation_method SHELXL-97
_cell_angle_alpha 90.00
_cell_angle_beta 94.7380(10)
_cell_angle_gamma 90.00
_cell_formula_units_Z 4
_cell_length_a 4.88380(10)
_cell_length_b 27.3894(4)
_cell_length_c 12.2399(2)
_cell_measurement_reflns_used 7385
_cell_measurement_temperature 100(2)
_cell_measurement_theta_max 74.18
_cell_measurement_theta_min 3.22
_cell_volume 1631.67(5)
_computing_cell_refinement 'CrysAlis PRO (Agilent, 2010)'
_computing_data_collection 'CrysAlis PRO (Agilent, 2010)'
_computing_data_reduction 'CrysAlis PRO (Agilent, 2010)'
_computing_molecular_graphics 'X-SEED (Barbour, 2001)'
_computing_publication_material 'publCIF (Westrip, 2010)'
_computing_structure_refinement 'SHELXL97 (Sheldrick, 2008)'
_computing_structure_solution 'SHELXS97 (Sheldrick, 2008)'
_diffrn_ambient_temperature 100(2)
_diffrn_detector_area_resol_mean 10.4041
_diffrn_measured_fraction_theta_full 0.982
_diffrn_measured_fraction_theta_max 0.982
_diffrn_measurement_device_type 'Agilent SuperNova Dual diffractometer with an Atlas detector'
_diffrn_measurement_method \w
_diffrn_radiation_monochromator Mirror
_diffrn_radiation_source 'SuperNova (Cu) X-ray Source'
_diffrn_radiation_type CuK\a
_diffrn_radiation_wavelength 1.54184
_diffrn_reflns_av_R_equivalents 0.0184
_diffrn_reflns_av_sigmaI/netI 0.0146
_diffrn_reflns_limit_h_max 6
_diffrn_reflns_limit_h_min -3
_diffrn_reflns_limit_k_max 33
_diffrn_reflns_limit_k_min -34
_diffrn_reflns_limit_l_max 15
_diffrn_reflns_limit_l_min -14
_diffrn_reflns_number 11808
_diffrn_reflns_theta_full 74.35
_diffrn_reflns_theta_max 74.35
_diffrn_reflns_theta_min 3.23
_diffrn_standards_decay_% 0
_diffrn_standards_interval_count 0
_diffrn_standards_interval_time 0
_diffrn_standards_number 0
_exptl_absorpt_coefficient_mu 1.894
_exptl_absorpt_correction_T_max 0.7032
_exptl_absorpt_correction_T_min 0.6004
_exptl_absorpt_correction_type multi-scan
_exptl_absorpt_process_details '(CrysAlis PRO; Agilent, 2010)'
_exptl_crystal_colour 'orange brown'
_exptl_crystal_density_diffrn 1.382
_exptl_crystal_density_method 'not measured'
_exptl_crystal_description prism
_exptl_crystal_F_000 712
_exptl_crystal_size_max 0.30
_exptl_crystal_size_mid 0.25
_exptl_crystal_size_min 0.20
_refine_diff_density_max 0.697
_refine_diff_density_min -0.648
_refine_ls_extinction_method none
_refine_ls_goodness_of_fit_ref 1.107
_refine_ls_hydrogen_treatment mixed
_refine_ls_matrix_type full
_refine_ls_number_parameters 226
_refine_ls_number_reflns 3255
_refine_ls_number_restraints 14
_refine_ls_restrained_S_all 1.145
_refine_ls_R_factor_all 0.0693
_refine_ls_R_factor_gt 0.0684
_refine_ls_shift/su_max 0.001
_refine_ls_shift/su_mean 0.001
_refine_ls_structure_factor_coef Fsqd
_refine_ls_weighting_details 'calc w=1/[\s^2^(Fo^2^)+(0.0755P)^2^+3.2939P] where P=(Fo^2^+2Fc^2^)/3'
_refine_ls_weighting_scheme calc
_refine_ls_wR_factor_gt 0.1833
_refine_ls_wR_factor_ref 0.1839
_reflns_number_gt 3166
_reflns_number_total 3255
_reflns_threshold_expression I>2\s(I)
_cod_data_source_file bt5614.cif
_cod_data_source_block I
_cod_original_sg_symbol_H-M 'P 21/n'
_cod_database_code 2231431
_cod_database_fobs_code 2231431

loop_
_symmetry_equiv_pos_as_xyz
'x, y, z'
'-x+1/2, y+1/2, -z+1/2'
'-x, -y, -z'
'x-1/2, -y-1/2, z-1/2'

loop_
_atom_site_type_symbol
_atom_site_label
_atom_site_fract_x
_atom_site_fract_y
_atom_site_fract_z
_atom_site_U_iso_or_equiv
_atom_site_adp_type
_atom_site_calc_flag
_atom_site_refinement_flags
_atom_site_occupancy
_atom_site_symmetry_multiplicity
S S1 0.89421(18) 0.67458(3) 0.78209(7) 0.0424(3) Uani d . 1 1
O O1 0.8478(8) 0.63001(10) 0.8387(2) 0.0718(11) Uani d U 1 1
O O2 1.1649(6) 0.69481(19) 0.7792(3) 0.0936(15) Uani d U 1 1
N N1 0.7213(6) 0.71611(10) 0.8343(2) 0.0316(6) Uani d D 1 1
N N2 0.4538(6) 0.64587(9) 0.3184(2) 0.0325(6) Uani d . 1 1
N N3 0.2861(7) 0.68173(10) 0.2717(2) 0.0430(8) Uani d . 1 1
C C1 0.4586(7) 0.60588(11) 0.2510(2) 0.0286(6) Uani d . 1 1
C C2 0.6045(6) 0.55949(10) 0.2675(2) 0.0260(6) Uani d . 1 1
C C3 0.8268(6) 0.55121(11) 0.3446(2) 0.0287(6) Uani d . 1 1
H H3 0.8945 0.5771 0.3909 0.034 Uiso calc R 1 1
C C4 0.9494(7) 0.50567(12) 0.3544(2) 0.0338(7) Uani d . 1 1
H H4 1.1012 0.5004 0.4068 0.041 Uiso calc R 1 1
C C5 0.8501(7) 0.46774(12) 0.2875(3) 0.0348(7) Uani d . 1 1
H H5 0.9295 0.4361 0.2957 0.042 Uiso calc R 1 1
C C6 0.6338(7) 0.47599(11) 0.2082(2) 0.0305(7) Uani d . 1 1
H H6 0.5698 0.4500 0.1616 0.037 Uiso calc R 1 1
C C7 0.5095(6) 0.52151(11) 0.1959(2) 0.0260(6) Uani d . 1 1
C C8 0.2724(7) 0.53032(12) 0.1096(2) 0.0312(7) Uani d . 1 1
H H8A 0.0975 0.5235 0.1423 0.037 Uiso calc R 1 1
H H8B 0.2875 0.5070 0.0486 0.037 Uiso calc R 1 1
C C9 0.2622(8) 0.58217(12) 0.0634(2) 0.0373(8) Uani d . 1 1
H H9A 0.4125 0.5870 0.0149 0.045 Uiso calc R 1 1
H H9B 0.0850 0.5878 0.0199 0.045 Uiso calc R 1 1
C C10 0.2932(7) 0.61727(12) 0.1578(2) 0.0340(7) Uani d . 1 1
C C11 0.1879(8) 0.66404(13) 0.1747(3) 0.0407(8) Uani d . 1 1
C C12 -0.0164(11) 0.69262(15) 0.1018(4) 0.0586(12) Uani d . 1 1
H H12A -0.0683 0.7222 0.1399 0.088 Uiso calc R 1 1
H H12B -0.1802 0.6726 0.0836 0.088 Uiso calc R 1 1
H H12C 0.0660 0.7016 0.0343 0.088 Uiso calc R 1 1
C C13 0.5657(7) 0.65231(11) 0.4290(2) 0.0293(7) Uani d . 1 1
C C14 0.7437(8) 0.69042(14) 0.4540(3) 0.0435(9) Uani d . 1 1
H H14 0.7941 0.7118 0.3979 0.052 Uiso calc R 1 1
C C15 0.8491(8) 0.69741(14) 0.5616(3) 0.0462(9) Uani d . 1 1
H H15 0.9728 0.7235 0.5798 0.055 Uiso calc R 1 1
C C16 0.7714(7) 0.66571(12) 0.6426(3) 0.0316(7) Uani d . 1 1
C C17 0.5945(7) 0.62796(12) 0.6171(3) 0.0344(7) Uani d . 1 1
H H17 0.5436 0.6065 0.6729 0.041 Uiso calc R 1 1
C C18 0.4900(7) 0.62110(12) 0.5098(3) 0.0333(7) Uani d . 1 1
H H18 0.3664 0.5950 0.4917 0.040 Uiso calc R 1 1
H H1 0.756(10) 0.7464(7) 0.815(4) 0.061(14) Uiso d D 1 1
H H2 0.547(3) 0.7076(14) 0.829(3) 0.041(11) Uiso d D 1 1

loop_
_atom_site_aniso_label
_atom_site_aniso_U_11
_atom_site_aniso_U_22
_atom_site_aniso_U_33
_atom_site_aniso_U_12
_atom_site_aniso_U_13
_atom_site_aniso_U_23
S1 0.0376(5) 0.0539(6) 0.0321(5) 0.0161(4) -0.0181(3) -0.0213(4)
O1 0.134(3) 0.0376(14) 0.0361(14) 0.0337(17) -0.0418(17) -0.0086(11)
O2 0.0354(16) 0.172(4) 0.072(2) 0.001(2) -0.0045(15) -0.070(3)
N1 0.0401(16) 0.0257(13) 0.0280(13) -0.0022(11) -0.0041(11) -0.0051(10)
N2 0.0532(17) 0.0240(12) 0.0185(12) 0.0055(11) -0.0070(11) 0.0000(9)
N3 0.069(2) 0.0290(14) 0.0290(15) 0.0111(14) -0.0105(14) 0.0018(11)
C1 0.0418(17) 0.0252(14) 0.0182(13) -0.0001(12) -0.0021(12) 0.0003(11)
C2 0.0346(16) 0.0257(14) 0.0173(13) -0.0009(12) -0.0006(11) -0.0018(11)
C3 0.0326(16) 0.0316(15) 0.0210(14) 0.0013(12) -0.0039(11) -0.0035(11)
C4 0.0394(18) 0.0405(17) 0.0208(14) 0.0080(14) -0.0018(12) -0.0006(12)
C5 0.0451(19) 0.0299(15) 0.0296(16) 0.0081(14) 0.0041(14) 0.0006(12)
C6 0.0451(18) 0.0264(14) 0.0203(14) -0.0047(13) 0.0041(12) -0.0035(11)
C7 0.0313(15) 0.0293(14) 0.0175(13) -0.0038(12) 0.0024(11) -0.0023(11)
C8 0.0371(17) 0.0366(16) 0.0189(14) -0.0040(13) -0.0039(12) -0.0048(12)
C9 0.051(2) 0.0397(18) 0.0191(14) 0.0002(15) -0.0066(13) -0.0019(13)
C10 0.0474(19) 0.0321(16) 0.0211(14) -0.0003(14) -0.0058(13) 0.0024(12)
C11 0.059(2) 0.0350(17) 0.0256(16) 0.0056(16) -0.0105(15) 0.0034(13)
C12 0.083(3) 0.043(2) 0.044(2) 0.016(2) -0.026(2) 0.0050(17)
C13 0.0408(17) 0.0245(14) 0.0211(14) 0.0039(12) -0.0056(12) -0.0041(11)
C14 0.057(2) 0.0407(19) 0.0329(18) -0.0142(17) 0.0063(16) -0.0043(15)
C15 0.046(2) 0.049(2) 0.044(2) -0.0169(17) 0.0021(16) -0.0193(17)
C16 0.0301(16) 0.0381(16) 0.0248(15) 0.0071(13) -0.0074(12) -0.0104(12)
C17 0.0456(19) 0.0330(16) 0.0227(15) 0.0008(14) -0.0085(13) -0.0001(12)
C18 0.0418(18) 0.0312(15) 0.0247(15) -0.0050(13) -0.0098(13) -0.0008(12)

loop_
_atom_type_symbol
_atom_type_description
_atom_type_scat_dispersion_real
_atom_type_scat_dispersion_imag
_atom_type_scat_source
C C 0.0181 0.0091 'International Tables Vol C Tables 4.2.6.8 and 6.1.1.4'
H H 0.0000 0.0000 'International Tables Vol C Tables 4.2.6.8 and 6.1.1.4'
N N 0.0311 0.0180 'International Tables Vol C Tables 4.2.6.8 and 6.1.1.4'
O O 0.0492 0.0322 'International Tables Vol C Tables 4.2.6.8 and 6.1.1.4'
S S 0.3331 0.5567 'International Tables Vol C Tables 4.2.6.8 and 6.1.1.4'

loop_
_geom_angle_atom_site_label_1
_geom_angle_atom_site_label_2
_geom_angle_atom_site_label_3
_geom_angle
O1 S1 O2 121.6(3)
O1 S1 N1 107.85(18)
O2 S1 N1 104.8(2)
O1 S1 C16 107.07(16)
O2 S1 C16 105.50(19)
N1 S1 C16 109.67(15)
S1 N1 H1 116(3)
S1 N1 H2 109(3)
H1 N1 H2 116(4)
N3 N2 C1 111.1(2)
N3 N2 C13 118.3(2)
C1 N2 C13 130.1(3)
C11 N3 N2 105.6(3)
N2 C1 C10 106.2(3)
N2 C1 C2 130.0(3)
C10 C1 C2 123.8(3)
C7 C2 C3 119.8(3)
C7 C2 C1 115.0(3)
C3 C2 C1 125.2(3)
C4 C3 C2 120.7(3)
C4 C3 H3 119.6
C2 C3 H3 119.6
C5 C4 C3 119.8(3)
C5 C4 H4 120.1
C3 C4 H4 120.1
C4 C5 C6 119.9(3)
C4 C5 H5 120.1
C6 C5 H5 120.1
C7 C6 C5 121.4(3)
C7 C6 H6 119.3
C5 C6 H6 119.3
C6 C7 C2 118.4(3)
C6 C7 C8 121.2(3)
C2 C7 C8 120.4(3)
C7 C8 C9 113.8(3)
C7 C8 H8A 108.8
C9 C8 H8A 108.8
C7 C8 H8B 108.8
C9 C8 H8B 108.8
H8A C8 H8B 107.7
C10 C9 C8 108.2(2)
C10 C9 H9A 110.1
C8 C9 H9A 110.1
C10 C9 H9B 110.1
C8 C9 H9B 110.1
H9A C9 H9B 108.4
C1 C10 C11 106.4(3)
C1 C10 C9 120.5(3)
C11 C10 C9 133.1(3)
N3 C11 C10 110.7(3)
N3 C11 C12 120.8(3)
C10 C11 C12 128.5(3)
C11 C12 H12A 109.5
C11 C12 H12B 109.5
H12A C12 H12B 109.5
C11 C12 H12C 109.5
H12A C12 H12C 109.5
H12B C12 H12C 109.5
C14 C13 C18 120.8(3)
C14 C13 N2 119.3(3)
C18 C13 N2 119.9(3)
C13 C14 C15 119.6(3)
C13 C14 H14 120.2
C15 C14 H14 120.2
C14 C15 C16 119.2(3)
C14 C15 H15 120.4
C16 C15 H15 120.4
C17 C16 C15 120.8(3)
C17 C16 S1 118.7(3)
C15 C16 S1 120.5(3)
C16 C17 C18 119.8(3)
C16 C17 H17 120.1
C18 C17 H17 120.1
C17 C18 C13 119.8(3)
C17 C18 H18 120.1
C13 C18 H18 120.1

loop_
_geom_bond_atom_site_label_1
_geom_bond_atom_site_label_2
_geom_bond_distance
S1 O1 1.431(3)
S1 O2 1.437(4)
S1 N1 1.582(3)
S1 C16 1.778(3)
N1 H1 0.882(11)
N1 H2 0.880(11)
N2 N3 1.373(4)
N2 C1 1.372(4)
N2 C13 1.428(4)
N3 C11 1.334(5)
C1 C10 1.377(4)
C1 C2 1.463(4)
C2 C7 1.413(4)
C2 C3 1.398(4)
C3 C4 1.385(4)
C3 H3 0.9500
C4 C5 1.385(5)
C4 H4 0.9500
C5 C6 1.392(5)
C5 H5 0.9500
C6 C7 1.390(4)
C6 H6 0.9500
C7 C8 1.521(4)
C8 C9 1.528(5)
C8 H8A 0.9900
C8 H8B 0.9900
C9 C10 1.502(4)
C9 H9A 0.9900
C9 H9B 0.9900
C10 C11 1.402(5)
C11 C12 1.503(5)
C12 H12A 0.9800
C12 H12B 0.9800
C12 H12C 0.9800
C13 C14 1.377(5)
C13 C18 1.381(4)
C14 C15 1.387(5)
C14 H14 0.9500
C15 C16 1.395(5)
C15 H15 0.9500
C16 C17 1.367(5)
C17 C18 1.382(4)
C17 H17 0.9500
C18 H18 0.9500

loop_
_geom_hbond_atom_site_label_D
_geom_hbond_atom_site_label_H
_geom_hbond_atom_site_label_A
_geom_hbond_site_symmetry_A
_geom_hbond_distance_DH
_geom_hbond_distance_HA
_geom_hbond_distance_DA
_geom_hbond_angle_DHA
_geom_hbond_publ_flag
N1 H1 N3 4_676 0.880(10) 2.050(10) 2.925(4) 173(5) yes
N1 H2 O2 1_455 0.880(10) 1.95(2) 2.806(4) 165(4) yes

loop_
_geom_torsion_atom_site_label_1
_geom_torsion_atom_site_label_2
_geom_torsion_atom_site_label_3
_geom_torsion_atom_site_label_4
_geom_torsion
C1 N2 N3 C11 -0.4(4)
C13 N2 N3 C11 -173.2(3)
N3 N2 C1 C10 1.3(4)
C13 N2 C1 C10 173.0(3)
N3 N2 C1 C2 -179.2(3)
C13 N2 C1 C2 -7.5(6)
N2 C1 C2 C7 163.9(3)
C10 C1 C2 C7 -16.6(5)
N2 C1 C2 C3 -17.6(5)
C10 C1 C2 C3 161.8(3)
C7 C2 C3 C4 -2.2(5)
C1 C2 C3 C4 179.4(3)
C2 C3 C4 C5 -0.4(5)
C3 C4 C5 C6 2.2(5)
C4 C5 C6 C7 -1.5(5)
C5 C6 C7 C2 -1.1(5)
C5 C6 C7 C8 -179.7(3)
C3 C2 C7 C6 2.9(4)
C1 C2 C7 C6 -178.5(3)
C3 C2 C7 C8 -178.5(3)
C1 C2 C7 C8 0.1(4)
C6 C7 C8 C9 -148.2(3)
C2 C7 C8 C9 33.2(4)
C7 C8 C9 C10 -48.0(4)
N2 C1 C10 C11 -1.6(4)
C2 C1 C10 C11 178.8(3)
N2 C1 C10 C9 177.1(3)
C2 C1 C10 C9 -2.5(5)
C8 C9 C10 C1 34.6(4)
C8 C9 C10 C11 -147.1(4)
N2 N3 C11 C10 -0.7(4)
N2 N3 C11 C12 177.0(4)
C1 C10 C11 N3 1.5(4)
C9 C10 C11 N3 -177.0(4)
C1 C10 C11 C12 -176.0(4)
C9 C10 C11 C12 5.5(7)
N3 N2 C13 C14 -63.9(5)
C1 N2 C13 C14 124.9(4)
N3 N2 C13 C18 114.7(4)
C1 N2 C13 C18 -56.5(5)
C18 C13 C14 C15 0.2(6)
N2 C13 C14 C15 178.8(3)
C13 C14 C15 C16 -0.3(6)
C14 C15 C16 C17 0.3(6)
C14 C15 C16 S1 -178.1(3)
O1 S1 C16 C17 18.0(3)
O2 S1 C16 C17 148.8(3)
N1 S1 C16 C17 -98.8(3)
O1 S1 C16 C15 -163.6(3)
O2 S1 C16 C15 -32.7(4)
N1 S1 C16 C15 79.7(3)
C15 C16 C17 C18 -0.3(5)
S1 C16 C17 C18 178.2(3)
C16 C17 C18 C13 0.2(5)
C14 C13 C18 C17 -0.2(5)
N2 C13 C18 C17 -178.8(3)

loop_
_cod_related_entry_id
_cod_related_entry_database
_cod_related_entry_code
1 ChemSpider 19034380
